data_7200760
loop_
_publ_author_name
'Zhao, Zhen-Guo'
'Yu, Rong-Min'
'Wu, Xiao-Yuan'
'Zhang, Qi-Sheng'
'Xie, Yi-Ming'
'Wang, Fei'
'Ng, Seik Weng'
'Lu, Can-Zhong'

_publ_section_title
;
 One-pot synthesis of two new copper(i) coordination polymers: in situ
 formation of different ligands from 4-aminotriazole
;
_journal_issue 11
_journal_name_full CrystEngComm
_journal_page_first 2494
_journal_paper_doi 10.1039/b821491c
_journal_volume 11
_journal_year 2009
_chemical_formula_moiety 'C8 H15 Cu2 I2 N5'
_chemical_formula_sum 'C8 H15 Cu2 I2 N5'
_chemical_formula_weight 562.13
_chemical_name_systematic
;
?
;
_space_group_IT_number 14
_symmetry_cell_setting monoclinic
_symmetry_space_group_name_Hall '-P 2ybc'
_symmetry_space_group_name_H-M 'P 1 21/c 1'
_atom_sites_solution_hydrogens geom
_atom_sites_solution_primary direct
_atom_sites_solution_secondary difmap
_audit_creation_method SHELXL-97
_cell_angle_alpha 90.00
_cell_angle_beta 102.133(3)
_cell_angle_gamma 90.00
_cell_formula_units_Z 8
_cell_length_a 15.034(4)
_cell_length_b 12.181(3)
_cell_length_c 16.814(4)
_cell_measurement_reflns_used 7018
_cell_measurement_temperature 293(2)
_cell_measurement_theta_max 27.4835
_cell_measurement_theta_min 3.0683
_cell_volume 3010.4(13)
_computing_cell_refinement 'CrystalClear (Rigaku/MSC Inc., 2005)'
_computing_data_collection 'CrystalClear (Rigaku/MSC Inc., 2005)'
_computing_data_reduction 'CrystalClear (Rigaku/MSC Inc., 2005)'
_computing_molecular_graphics 'SHELXL-97 (Sheldrick, 1997)'
_computing_publication_material 'SHELXL-97 (Sheldrick, 1997)'
_computing_structure_refinement 'SHELXL-97 (Sheldrick, 1997)'
_computing_structure_solution 'SHELXS-97 (Sheldrick, 1990)'
_diffrn_ambient_temperature 293(2)
_diffrn_detector_area_resol_mean 14.6306
_diffrn_measured_fraction_theta_full 0.997
_diffrn_measured_fraction_theta_max 0.997
_diffrn_measurement_device_type Mercury
_diffrn_measurement_method CCD_Profile_fitting
_diffrn_radiation_monochromator graphite
_diffrn_radiation_source 'fine-focus sealed tube'
_diffrn_radiation_type MoK\a
_diffrn_radiation_wavelength 0.71073
_diffrn_reflns_av_R_equivalents 0.0283
_diffrn_reflns_av_sigmaI/netI 0.0284
_diffrn_reflns_limit_h_max 19
_diffrn_reflns_limit_h_min -17
_diffrn_reflns_limit_k_max 13
_diffrn_reflns_limit_k_min -15
_diffrn_reflns_limit_l_max 21
_diffrn_reflns_limit_l_min -21
_diffrn_reflns_number 21768
_diffrn_reflns_theta_full 27.49
_diffrn_reflns_theta_max 27.49
_diffrn_reflns_theta_min 2.08
_exptl_absorpt_coefficient_mu 6.915
_exptl_absorpt_correction_T_max 0.2768
_exptl_absorpt_correction_T_min 0.2308
_exptl_absorpt_correction_type multi-scan
_exptl_crystal_colour colorless
_exptl_crystal_density_diffrn 2.481
_exptl_crystal_density_method 'not measured'
_exptl_crystal_description block
_exptl_crystal_F_000 2096
_exptl_crystal_size_max 0.30
_exptl_crystal_size_mid 0.25
_exptl_crystal_size_min 0.25
_refine_diff_density_max 0.915
_refine_diff_density_min -0.955
_refine_diff_density_rms 0.125
_refine_ls_extinction_method none
_refine_ls_goodness_of_fit_ref 1.060
_refine_ls_hydrogen_treatment conster
_refine_ls_matrix_type full
_refine_ls_number_parameters 307
_refine_ls_number_reflns 6878
_refine_ls_number_restraints 0
_refine_ls_restrained_S_all 1.060
_refine_ls_R_factor_all 0.0426
_refine_ls_R_factor_gt 0.0358
_refine_ls_shift/su_max 0.001
_refine_ls_shift/su_mean 0.000
_refine_ls_structure_factor_coef Fsqd
_refine_ls_weighting_details 'calc w=1/[\s^2^(Fo^2^)+(0.0424P)^2^+4.9490P] where P=(Fo^2^+2Fc^2^)/3'
_refine_ls_weighting_scheme calc
_refine_ls_wR_factor_gt 0.0870
_refine_ls_wR_factor_ref 0.0917
_reflns_number_gt 5984
_reflns_number_total 6878
_reflns_threshold_expression >2sigma(I)
_cod_data_source_file b821491c.txt
_cod_data_source_block cu
_cod_depositor_comments
;
The following automatic conversions were performed:
'_exptl_absorpt_correction_type' value 'Multi-scan' changed to
'multi-scan' according to
'/home/saulius/struct/CIF-dictionaries/cif_core.dic' dictionary named
'cif_core.dic' version 2.4.1 from 2010-06-29.

Automatic conversion script
Id: cif_fix_enum 1527 2010-12-29 10:47:43Z saulius 
;
_cod_original_cell_volume 3010.2(12)
_cod_original_sg_symbol_Hall -P2ybc
_cod_original_sg_symbol_H-M P2(1)/c
_cod_database_code 7200760

loop_
_symmetry_equiv_pos_as_xyz
'x, y, z'
'-x, y+1/2, -z+1/2'
'-x, -y, -z'
'x, -y-1/2, z-1/2'

loop_
_atom_site_label
_atom_site_type_symbol
_atom_site_fract_x
_atom_site_fract_y
_atom_site_fract_z
_atom_site_U_iso_or_equiv
_atom_site_adp_type
_atom_site_occupancy
_atom_site_symmetry_multiplicity
_atom_site_calc_flag
_atom_site_refinement_flags
_atom_site_disorder_assembly
_atom_site_disorder_group
I1 I 0.82021(2) 0.36211(3) 0.375685(19) 0.03685(9) Uani 1 1 d . . .
I2 I 0.62762(2) 0.63767(3) 0.38089(2) 0.04218(10) Uani 1 1 d . . .
I3 I 0.68693(2) 0.57657(3) 0.13511(2) 0.03955(9) Uani 1 1 d . . .
I4 I 0.87848(2) 0.30850(3) 0.12558(2) 0.04090(9) Uani 1 1 d . . .
Cu1 Cu 0.92659(4) 0.41071(4) 0.26744(4) 0.03609(14) Uani 1 1 d . . .
Cu2 Cu 0.75976(5) 0.55482(5) 0.32920(5) 0.05047(18) Uani 1 1 d . . .
Cu3 Cu 0.57882(4) 0.53124(5) 0.24240(4) 0.03815(14) Uani 1 1 d . . .
Cu4 Cu 0.75045(5) 0.38372(6) 0.18541(6) 0.0605(2) Uani 1 1 d . . .
N1 N 0.9227(2) 0.5780(3) 0.2629(2) 0.0247(7) Uani 1 1 d . . .
N2 N 0.8624(2) 0.6385(3) 0.2976(2) 0.0278(7) Uani 1 1 d . . .
N3 N 0.9201(2) 0.7457(3) 0.2185(2) 0.0259(7) Uani 1 1 d . . .
N4 N 0.9476(3) 0.8420(3) 0.1827(2) 0.0297(8) Uani 1 1 d . . .
N5 N 0.8127(3) 0.8200(4) 0.0835(3) 0.0501(11) Uani 1 1 d . . .
H5A H 0.7968 0.7620 0.1061 0.060 Uiso 1 1 calc R . .
H5B H 0.7787 0.8450 0.0397 0.060 Uiso 1 1 calc R . .
N6 N 0.5827(2) 0.3652(3) 0.2463(2) 0.0304(8) Uani 1 1 d . . .
N7 N 0.6434(3) 0.3047(3) 0.2117(2) 0.0321(8) Uani 1 1 d . . .
N8 N 0.5780(2) 0.1945(3) 0.2830(2) 0.0296(8) Uani 1 1 d . . .
N9 N 0.5465(3) 0.0964(3) 0.3130(2) 0.0315(8) Uani 1 1 d . . .
N10 N 0.6759(3) 0.1136(4) 0.4212(3) 0.0595(13) Uani 1 1 d . . .
H10A H 0.6935 0.1734 0.4022 0.071 Uiso 1 1 calc R . .
H10B H 0.7069 0.0861 0.4656 0.071 Uiso 1 1 calc R . .
C1 C 0.9577(3) 0.6439(3) 0.2161(3) 0.0270(8) Uani 1 1 d . . .
C2 C 0.8631(3) 0.7396(3) 0.2711(3) 0.0278(9) Uani 1 1 d . . .
C3 C 1.0280(3) 0.6142(4) 0.1692(3) 0.0380(11) Uani 1 1 d . . .
H3A H 1.0510 0.5415 0.1855 0.046 Uiso 1 1 calc R . .
H3B H 1.0784 0.6653 0.1830 0.046 Uiso 1 1 calc R . .
C4 C 0.9926(5) 0.6155(5) 0.0772(3) 0.0575(16) Uani 1 1 d . . .
H4B H 1.0409 0.5956 0.0506 0.086 Uiso 1 1 calc R . .
H4C H 0.9712 0.6878 0.0603 0.086 Uiso 1 1 calc R . .
H4A H 0.9436 0.5640 0.0628 0.086 Uiso 1 1 calc R . .
C5 C 0.8094(3) 0.8339(4) 0.2930(3) 0.0376(11) Uani 1 1 d . . .
H5C H 0.7453 0.8150 0.2805 0.045 Uiso 1 1 calc R . .
H5D H 0.8178 0.8970 0.2602 0.045 Uiso 1 1 calc R . .
C6 C 0.8374(5) 0.8643(5) 0.3824(4) 0.0557(15) Uani 1 1 d . . .
H6A H 0.8013 0.9250 0.3937 0.084 Uiso 1 1 calc R . .
H6B H 0.9005 0.8844 0.3949 0.084 Uiso 1 1 calc R . .
H6C H 0.8280 0.8025 0.4152 0.084 Uiso 1 1 calc R . .
C7 C 0.8902(3) 0.8713(4) 0.1166(3) 0.0343(10) Uani 1 1 d . . .
C8 C 0.9135(4) 0.9712(4) 0.0745(3) 0.0528(14) Uani 1 1 d . . .
H8A H 0.9701 1.0007 0.1040 0.079 Uiso 1 1 calc R . .
H8B H 0.8663 1.0250 0.0721 0.079 Uiso 1 1 calc R . .
H8C H 0.9190 0.9525 0.0203 0.079 Uiso 1 1 calc R . .
C9 C 0.5433(3) 0.2971(3) 0.2889(3) 0.0312(9) Uani 1 1 d . . .
C10 C 0.6386(3) 0.2021(4) 0.2331(3) 0.0308(9) Uani 1 1 d . . .
C11 C 0.4733(4) 0.3271(4) 0.3354(3) 0.0423(12) Uani 1 1 d . . .
H11A H 0.4236 0.2750 0.3226 0.051 Uiso 1 1 calc R . .
H11B H 0.4493 0.3990 0.3177 0.051 Uiso 1 1 calc R . .
C12 C 0.5074(5) 0.3294(6) 0.4258(4) 0.073(2) Uani 1 1 d . . .
H12A H 0.4586 0.3495 0.4517 0.110 Uiso 1 1 calc R . .
H12B H 0.5557 0.3822 0.4393 0.110 Uiso 1 1 calc R . .
H12C H 0.5298 0.2581 0.4443 0.110 Uiso 1 1 calc R . .
C13 C 0.6910(4) 0.1084(4) 0.2094(3) 0.0426(12) Uani 1 1 d . . .
H13A H 0.6809 0.0438 0.2400 0.051 Uiso 1 1 calc R . .
H13B H 0.7554 0.1255 0.2232 0.051 Uiso 1 1 calc R . .
C14 C 0.6633(5) 0.0838(5) 0.1189(4) 0.0641(17) Uani 1 1 d . . .
H14A H 0.6984 0.0232 0.1058 0.096 Uiso 1 1 calc R . .
H14B H 0.6742 0.1473 0.0884 0.096 Uiso 1 1 calc R . .
H14C H 0.5998 0.0655 0.1053 0.096 Uiso 1 1 calc R . .
C15 C 0.5990(4) 0.0623(4) 0.3810(3) 0.0394(11) Uani 1 1 d . . .
C16 C 0.5736(4) -0.0402(4) 0.4144(3) 0.0539(14) Uani 1 1 d . . .
H16A H 0.5186 -0.0677 0.3804 0.081 Uiso 1 1 calc R . .
H16B H 0.5638 -0.0277 0.4682 0.081 Uiso 1 1 calc R . .
H16C H 0.6214 -0.0930 0.4165 0.081 Uiso 1 1 calc R . .

loop_
_atom_site_aniso_label
_atom_site_aniso_U_11
_atom_site_aniso_U_22
_atom_site_aniso_U_33
_atom_site_aniso_U_23
_atom_site_aniso_U_13
_atom_site_aniso_U_12
I1 0.03863(18) 0.03469(17) 0.03827(18) 0.00038(12) 0.01046(14) -0.00203(12)
I2 0.03883(19) 0.0490(2) 0.04073(19) -0.01401(14) 0.01293(15) -0.00089(13)
I3 0.03793(18) 0.03865(17) 0.04239(19) -0.00114(13) 0.00915(14) -0.00545(12)
I4 0.04044(19) 0.04582(19) 0.03796(18) -0.01189(13) 0.01167(14) -0.00118(13)
Cu1 0.0412(3) 0.0252(3) 0.0414(3) -0.0015(2) 0.0078(3) 0.0041(2)
Cu2 0.0421(4) 0.0390(3) 0.0773(5) 0.0018(3) 0.0283(4) -0.0031(3)
Cu3 0.0413(3) 0.0282(3) 0.0434(3) -0.0039(2) 0.0054(3) 0.0032(2)
Cu4 0.0428(4) 0.0435(4) 0.1038(7) -0.0043(4) 0.0351(4) -0.0052(3)
N1 0.0286(18) 0.0149(15) 0.0303(18) -0.0015(13) 0.0055(15) -0.0002(12)
N2 0.0288(19) 0.0234(17) 0.0318(19) -0.0015(14) 0.0077(15) 0.0006(13)
N3 0.0275(18) 0.0204(16) 0.0290(18) 0.0006(13) 0.0045(15) 0.0020(13)
N4 0.034(2) 0.0212(16) 0.033(2) 0.0062(14) 0.0036(16) 0.0028(14)
N5 0.047(3) 0.050(3) 0.044(3) 0.015(2) -0.010(2) -0.003(2)
N6 0.0293(19) 0.0263(18) 0.035(2) -0.0024(15) 0.0056(16) 0.0023(14)
N7 0.0280(19) 0.0264(18) 0.042(2) -0.0056(15) 0.0081(17) 0.0004(14)
N8 0.0281(19) 0.0238(17) 0.035(2) -0.0021(15) 0.0030(16) -0.0002(14)
N9 0.034(2) 0.0223(17) 0.037(2) 0.0031(15) 0.0030(17) -0.0025(14)
N10 0.050(3) 0.059(3) 0.058(3) 0.003(2) -0.014(2) -0.004(2)
C1 0.030(2) 0.0207(19) 0.030(2) -0.0016(16) 0.0040(18) 0.0009(16)
C2 0.028(2) 0.029(2) 0.025(2) -0.0031(16) 0.0036(17) 0.0019(16)
C3 0.043(3) 0.031(2) 0.045(3) 0.002(2) 0.020(2) 0.004(2)
C4 0.083(5) 0.050(3) 0.044(3) -0.006(3) 0.027(3) 0.002(3)
C5 0.037(3) 0.032(2) 0.046(3) -0.003(2) 0.013(2) 0.0059(19)
C6 0.071(4) 0.047(3) 0.056(4) -0.015(3) 0.030(3) -0.007(3)
C7 0.039(3) 0.033(2) 0.031(2) 0.0044(18) 0.007(2) 0.0078(19)
C8 0.066(4) 0.044(3) 0.046(3) 0.023(2) 0.007(3) 0.004(3)
C9 0.030(2) 0.025(2) 0.039(2) -0.0033(17) 0.0066(19) 0.0025(17)
C10 0.027(2) 0.029(2) 0.036(2) -0.0026(18) 0.0059(18) 0.0002(17)
C11 0.044(3) 0.030(2) 0.060(3) 0.003(2) 0.028(3) 0.006(2)
C12 0.102(6) 0.077(5) 0.049(4) -0.005(3) 0.034(4) 0.015(4)
C13 0.038(3) 0.033(2) 0.058(3) -0.006(2) 0.013(2) 0.007(2)
C14 0.077(5) 0.055(4) 0.065(4) -0.021(3) 0.027(4) -0.002(3)
C15 0.044(3) 0.035(2) 0.037(3) -0.003(2) 0.004(2) 0.005(2)
C16 0.068(4) 0.043(3) 0.046(3) 0.013(2) 0.001(3) -0.002(3)

loop_
_atom_type_symbol
_atom_type_description
_atom_type_scat_dispersion_real
_atom_type_scat_dispersion_imag
_atom_type_scat_source
C C 0.0033 0.0016 'International Tables Vol C Tables 4.2.6.8 and 6.1.1.4'
H H 0.0000 0.0000 'International Tables Vol C Tables 4.2.6.8 and 6.1.1.4'
N N 0.0061 0.0033 'International Tables Vol C Tables 4.2.6.8 and 6.1.1.4'
Cu Cu 0.3201 1.2651 'International Tables Vol C Tables 4.2.6.8 and 6.1.1.4'
I I -0.4742 1.8119 'International Tables Vol C Tables 4.2.6.8 and 6.1.1.4'

loop_
_geom_angle_atom_site_label_1
_geom_angle_atom_site_label_2
_geom_angle_atom_site_label_3
_geom_angle
_geom_angle_site_symmetry_1
_geom_angle_site_symmetry_3
_geom_angle_publ_flag
Cu2 I1 Cu1 79.57(2) . . ?
Cu2 I2 Cu3 66.04(3) . . ?
Cu4 I3 Cu3 80.30(2) . . ?
Cu4 I4 Cu1 63.76(3) . . ?
N1 Cu1 N4 115.72(14) . 2_745 ?
N1 Cu1 I4 115.78(10) . . ?
N4 Cu1 I4 103.12(10) 2_745 . ?
N1 Cu1 I1 103.05(10) . . ?
N4 Cu1 I1 104.78(11) 2_745 . ?
I4 Cu1 I1 114.25(3) . . ?
N1 Cu1 Cu4 94.83(10) . . ?
N4 Cu1 Cu4 149.07(10) 2_745 . ?
I4 Cu1 Cu4 55.83(2) . . ?
I1 Cu1 Cu4 70.69(3) . . ?
N2 Cu2 I2 126.02(10) . . ?
N2 Cu2 I1 107.46(10) . . ?
I2 Cu2 I1 120.62(3) . . ?
N2 Cu2 Cu3 128.72(11) . . ?
I2 Cu2 Cu3 58.55(2) . . ?
I1 Cu2 Cu3 107.73(3) . . ?
N6 Cu3 N9 114.43(15) . 2_655 ?
N6 Cu3 I2 117.57(11) . . ?
N9 Cu3 I2 105.47(10) 2_655 . ?
N6 Cu3 I3 101.95(11) . . ?
N9 Cu3 I3 103.70(11) 2_655 . ?
I2 Cu3 I3 113.06(3) . . ?
N6 Cu3 Cu2 93.85(11) . . ?
N9 Cu3 Cu2 151.59(10) 2_655 . ?
I2 Cu3 Cu2 55.41(2) . . ?
I3 Cu3 Cu2 71.17(3) . . ?
N7 Cu4 I4 128.99(11) . . ?
N7 Cu4 I3 104.34(11) . . ?
I4 Cu4 I3 117.09(3) . . ?
N7 Cu4 Cu1 133.17(12) . . ?
I4 Cu4 Cu1 60.41(3) . . ?
I3 Cu4 Cu1 107.74(3) . . ?
C1 N1 N2 107.9(3) . . ?
C1 N1 Cu1 128.6(3) . . ?
N2 N1 Cu1 122.0(2) . . ?
C2 N2 N1 107.7(3) . . ?
C2 N2 Cu2 128.8(3) . . ?
N1 N2 Cu2 116.6(2) . . ?
C2 N3 C1 107.0(3) . . ?
C2 N3 N4 127.0(3) . . ?
C1 N3 N4 125.3(3) . . ?
C7 N4 N3 112.9(4) . . ?
C7 N4 Cu1 128.0(3) . 2_755 ?
N3 N4 Cu1 118.9(3) . 2_755 ?
C7 N5 H5A 120.0 . . ?
C7 N5 H5B 120.0 . . ?
H5A N5 H5B 120.0 . . ?
C9 N6 N7 107.7(3) . . ?
C9 N6 Cu3 129.4(3) . . ?
N7 N6 Cu3 122.1(3) . . ?
C10 N7 N6 108.2(4) . . ?
C10 N7 Cu4 127.9(3) . . ?
N6 N7 Cu4 117.8(3) . . ?
C10 N8 C9 107.4(4) . . ?
C10 N8 N9 126.3(3) . . ?
C9 N8 N9 125.7(4) . . ?
C15 N9 N8 113.0(4) . . ?
C15 N9 Cu3 126.4(3) . 2_645 ?
N8 N9 Cu3 120.2(3) . 2_645 ?
C15 N10 H10A 120.0 . . ?
C15 N10 H10B 120.0 . . ?
H10A N10 H10B 120.0 . . ?
N1 C1 N3 108.5(4) . . ?
N1 C1 C3 126.0(4) . . ?
N3 C1 C3 125.4(4) . . ?
N2 C2 N3 108.9(4) . . ?
N2 C2 C5 126.6(4) . . ?
N3 C2 C5 124.6(4) . . ?
C1 C3 C4 113.5(4) . . ?
C1 C3 H3A 108.9 . . ?
C4 C3 H3A 108.9 . . ?
C1 C3 H3B 108.9 . . ?
C4 C3 H3B 108.9 . . ?
H3A C3 H3B 107.7 . . ?
C3 C4 H4B 109.5 . . ?
C3 C4 H4C 109.5 . . ?
H4B C4 H4C 109.5 . . ?
C3 C4 H4A 109.5 . . ?
H4B C4 H4A 109.5 . . ?
H4C C4 H4A 109.5 . . ?
C2 C5 C6 112.3(4) . . ?
C2 C5 H5C 109.1 . . ?
C6 C5 H5C 109.1 . . ?
C2 C5 H5D 109.1 . . ?
C6 C5 H5D 109.1 . . ?
H5C C5 H5D 107.9 . . ?
C5 C6 H6A 109.5 . . ?
C5 C6 H6B 109.5 . . ?
H6A C6 H6B 109.5 . . ?
C5 C6 H6C 109.5 . . ?
H6A C6 H6C 109.5 . . ?
H6B C6 H6C 109.5 . . ?
N4 C7 N5 126.1(4) . . ?
N4 C7 C8 116.7(5) . . ?
N5 C7 C8 117.2(4) . . ?
C7 C8 H8A 109.5 . . ?
C7 C8 H8B 109.5 . . ?
H8A C8 H8B 109.5 . . ?
C7 C8 H8C 109.5 . . ?
H8A C8 H8C 109.5 . . ?
H8B C8 H8C 109.5 . . ?
N6 C9 N8 108.3(4) . . ?
N6 C9 C11 125.6(4) . . ?
N8 C9 C11 126.1(4) . . ?
N7 C10 N8 108.5(4) . . ?
N7 C10 C13 126.6(4) . . ?
N8 C10 C13 124.9(4) . . ?
C9 C11 C12 114.2(5) . . ?
C9 C11 H11A 108.7 . . ?
C12 C11 H11A 108.7 . . ?
C9 C11 H11B 108.7 . . ?
C12 C11 H11B 108.7 . . ?
H11A C11 H11B 107.6 . . ?
C11 C12 H12A 109.5 . . ?
C11 C12 H12B 109.5 . . ?
H12A C12 H12B 109.5 . . ?
C11 C12 H12C 109.5 . . ?
H12A C12 H12C 109.5 . . ?
H12B C12 H12C 109.5 . . ?
C10 C13 C14 111.7(5) . . ?
C10 C13 H13A 109.3 . . ?
C14 C13 H13A 109.3 . . ?
C10 C13 H13B 109.3 . . ?
C14 C13 H13B 109.3 . . ?
H13A C13 H13B 107.9 . . ?
C13 C14 H14A 109.5 . . ?
C13 C14 H14B 109.5 . . ?
H14A C14 H14B 109.5 . . ?
C13 C14 H14C 109.5 . . ?
H14A C14 H14C 109.5 . . ?
H14B C14 H14C 109.5 . . ?
N9 C15 N10 125.5(5) . . ?
N9 C15 C16 116.7(5) . . ?
N10 C15 C16 117.9(5) . . ?
C15 C16 H16A 109.5 . . ?
C15 C16 H16B 109.5 . . ?
H16A C16 H16B 109.5 . . ?
C15 C16 H16C 109.5 . . ?
H16A C16 H16C 109.5 . . ?
H16B C16 H16C 109.5 . . ?

loop_
_geom_bond_atom_site_label_1
_geom_bond_atom_site_label_2
_geom_bond_distance
_geom_bond_site_symmetry_2
_geom_bond_publ_flag
I1 Cu2 2.5785(9) . ?
I1 Cu1 2.7283(8) . ?
I2 Cu2 2.5389(8) . ?
I2 Cu3 2.6311(8) . ?
I3 Cu4 2.6089(10) . ?
I3 Cu3 2.7265(8) . ?
I4 Cu4 2.5239(9) . ?
I4 Cu1 2.6528(8) . ?
Cu1 N1 2.039(3) . ?
Cu1 N4 2.078(4) 2_745 ?
Cu1 Cu4 2.7362(12) . ?
Cu2 N2 2.012(4) . ?
Cu2 Cu3 2.8184(11) . ?
Cu3 N6 2.024(4) . ?
Cu3 N9 2.076(4) 2_655 ?
Cu4 N7 2.003(4) . ?
N1 C1 1.310(5) . ?
N1 N2 1.389(5) . ?
N2 C2 1.311(5) . ?
N3 C2 1.357(5) . ?
N3 C1 1.366(5) . ?
N3 N4 1.419(5) . ?
N4 C7 1.305(6) . ?
N4 Cu1 2.078(4) 2_755 ?
N5 C7 1.335(6) . ?
N5 H5A 0.8600 . ?
N5 H5B 0.8600 . ?
N6 C9 1.316(6) . ?
N6 N7 1.392(5) . ?
N7 C10 1.307(6) . ?
N8 C10 1.364(6) . ?
N8 C9 1.367(5) . ?
N8 N9 1.418(5) . ?
N9 C15 1.313(6) . ?
N9 Cu3 2.076(4) 2_645 ?
N10 C15 1.362(7) . ?
N10 H10A 0.8600 . ?
N10 H10B 0.8600 . ?
C1 C3 1.489(6) . ?
C2 C5 1.493(6) . ?
C3 C4 1.527(8) . ?
C3 H3A 0.9700 . ?
C3 H3B 0.9700 . ?
C4 H4B 0.9600 . ?
C4 H4C 0.9600 . ?
C4 H4A 0.9600 . ?
C5 C6 1.520(7) . ?
C5 H5C 0.9700 . ?
C5 H5D 0.9700 . ?
C6 H6A 0.9600 . ?
C6 H6B 0.9600 . ?
C6 H6C 0.9600 . ?
C7 C8 1.486(7) . ?
C8 H8A 0.9600 . ?
C8 H8B 0.9600 . ?
C8 H8C 0.9600 . ?
C9 C11 1.481(6) . ?
C10 C13 1.488(6) . ?
C11 C12 1.499(8) . ?
C11 H11A 0.9700 . ?
C11 H11B 0.9700 . ?
C12 H12A 0.9600 . ?
C12 H12B 0.9600 . ?
C12 H12C 0.9600 . ?
C13 C14 1.521(8) . ?
C13 H13A 0.9700 . ?
C13 H13B 0.9700 . ?
C14 H14A 0.9600 . ?
C14 H14B 0.9600 . ?
C14 H14C 0.9600 . ?
C15 C16 1.453(7) . ?
C16 H16A 0.9600 . ?
C16 H16B 0.9600 . ?
C16 H16C 0.9600 . ?
